data_4020588
loop_
_publ_author_name
'Asit Patra'
'Pallab Pahari'
'Sutapa Ray'
'Dipakranjan Mal'

_publ_section_title
;
 A Brief and Convergent Synthetic Route to
 Defucogilvocarcin M Chromophore: The Formal Synthesis
 of WS-5995 A and C
;
_journal_name_full 'Journal of Organic Chemistry'
_journal_page_first 9017
_journal_page_last 9020
_journal_paper_doi 10.1021/jo0512960
_journal_volume 70
_journal_year 2005
_chemical_formula_sum 'C26 H19 O7 S'
_chemical_formula_weight 516.60
_space_group_IT_number 14
_symmetry_cell_setting monoclinic
_symmetry_space_group_name_Hall '-P 2yab'
_symmetry_space_group_name_H-M 'P 1 21/a 1'
_cell_angle_alpha 90.00
_cell_angle_beta 104.92
_cell_angle_gamma 90.00
_cell_formula_units_Z 4
_cell_length_a 8.323
_cell_length_b 25.216
_cell_length_c 10.559
_cell_measurement_temperature 293(2)
_cell_volume 2141.3
_diffrn_ambient_temperature 293(2)
_exptl_crystal_density_diffrn 0.401
_cod_original_sg_symbol_H-M 'P 21/a'
_cod_original_formula_sum 'C26 H19 O7 S1'
_cod_database_code 4020588

loop_
_symmetry_equiv_pos_as_xyz
'x, y, z'
'-x+1/2, y+1/2, -z'
'-x, -y, -z'
'x-1/2, -y-1/2, z'

loop_
_atom_site_label
_atom_site_type_symbol
_atom_site_fract_x
_atom_site_fract_y
_atom_site_fract_z
_atom_site_U_iso_or_equiv
_atom_site_adp_type
_atom_site_occupancy
_atom_site_symmetry_multiplicity
_atom_site_calc_flag
_atom_site_refinement_flags
_atom_site_disorder_assembly
_atom_site_disorder_group
O7 O 0.3782(5) 0.6621(2) 0.2703(4) 0.0677(15) Uani 1 1 d . . .
O6 O 0.4391(5) 0.70954(16) 0.0827(4) 0.0537(12) Uani 1 1 d . . .
O3 O 0.3411(5) 0.54056(19) 0.2082(4) 0.0617(14) Uani 1 1 d . . .
O5 O 0.7430(6) 0.6058(2) -0.3187(4) 0.0656(15) Uani 1 1 d . . .
C28 C 0.4018(6) 0.6049(2) 0.0664(5) 0.0312(13) Uani 1 1 d . . .
S1 S 0.46289(19) 0.66458(7) 0.16851(15) 0.0407(4) Uani 1 1 d . . .
O2 O 0.1610(5) 0.66120(18) -0.1151(4) 0.0475(11) Uani 1 1 d . . .
O4 O 0.7085(5) 0.58004(17) -0.1287(4) 0.0485(12) Uani 1 1 d . . .
C13 C 0.5075(7) 0.6409(2) -0.2588(6) 0.0374(14) Uani 1 1 d . . .
C8 C 0.4771(6) 0.6065(2) -0.0479(5) 0.0310(13) Uani 1 1 d . . .
C15 C 0.2612(6) 0.6680(2) -0.1974(5) 0.0329(13) Uani 1 1 d . . .
C2 C 0.6093(7) 0.5317(2) 0.1681(5) 0.0363(14) Uani 1 1 d . . .
C14 C 0.4122(7) 0.6383(2) -0.1665(5) 0.0320(13) Uani 1 1 d . . .
O1 O 0.6003(6) 0.4890(2) 0.3639(4) 0.0659(14) Uani 1 1 d . . .
C7 C 0.4452(7) 0.5561(2) 0.1545(5) 0.0366(14) Uani 1 1 d . . .
C9 C 0.6193(7) 0.5792(2) -0.0358(5) 0.0353(14) Uani 1 1 d . . .
C1 C 0.6974(7) 0.5450(2) 0.0749(5) 0.0398(15) Uani 1 1 d . . .
C3 C 0.6855(8) 0.4985(2) 0.2728(6) 0.0437(16) Uani 1 1 d . . .
C16 C 0.2222(7) 0.7002(2) -0.3049(5) 0.0376(15) Uani 1 1 d . . .
H16 H 0.1248 0.7200 -0.3211 0.045 Uiso 1 1 calc R . .
C17 C 0.3228(7) 0.7044(2) -0.3911(5) 0.0364(14) Uani 1 1 d . . .
C19 C 0.6780(7) 0.6569(2) 0.2395(5) 0.0355(14) Uani 1 1 d . . .
C12 C 0.6588(8) 0.6089(3) -0.2419(6) 0.0445(16) Uani 1 1 d . . .
C18 C 0.4623(7) 0.6734(2) -0.3689(5) 0.0394(15) Uani 1 1 d . . .
H18 H 0.5278 0.6740 -0.4282 0.047 Uiso 1 1 calc R . .
C27 C 0.2792(8) 0.7428(3) -0.5046(6) 0.0495(17) Uani 1 1 d . . .
H27A H 0.1778 0.7609 -0.5043 0.074 Uiso 1 1 calc R . .
H27B H 0.2649 0.7237 -0.5854 0.074 Uiso 1 1 calc R . .
H27C H 0.3672 0.7682 -0.4963 0.074 Uiso 1 1 calc R . .
C5 C 0.9274(9) 0.4920(3) 0.1910(7) 0.066(2) Uani 1 1 d . . .
H5 H 1.0330 0.4781 0.1984 0.080 Uiso 1 1 calc R . .
C24 C 0.7307(8) 0.6287(2) 0.3556(5) 0.0444(16) Uani 1 1 d . . .
H24 H 0.6546 0.6156 0.3987 0.053 Uiso 1 1 calc R . .
C6 C 0.8578(8) 0.5253(3) 0.0885(6) 0.057(2) Uani 1 1 d . . .
H6 H 0.9172 0.5346 0.0283 0.069 Uiso 1 1 calc R . .
C4 C 0.8436(8) 0.4790(3) 0.2825(6) 0.0525(18) Uani 1 1 d . . .
H4 H 0.8933 0.4568 0.3518 0.063 Uiso 1 1 calc R . .
C22 C 1.0091(9) 0.6401(3) 0.3401(8) 0.063(2) Uani 1 1 d . . .
H22 H 1.1219 0.6329 0.3720 0.075 Uiso 1 1 calc R . .
C20 C 0.7890(8) 0.6783(2) 0.1762(6) 0.0440(16) Uani 1 1 d . . .
H20 H 0.7517 0.6980 0.0999 0.053 Uiso 1 1 calc R . .
C21 C 0.9565(8) 0.6697(3) 0.2291(7) 0.0598(19) Uani 1 1 d . . .
H21 H 1.0337 0.6841 0.1890 0.072 Uiso 1 1 calc R . .
C23 C 0.8998(9) 0.6206(3) 0.4056(6) 0.0556(19) Uani 1 1 d . . .
H23 H 0.9389 0.6020 0.4834 0.067 Uiso 1 1 calc R . .
C25 C 0.6846(9) 0.4635(3) 0.4831(7) 0.076(2) Uani 1 1 d . . .
H25A H 0.6096 0.4593 0.5379 0.114 Uiso 1 1 calc R . .
H25B H 0.7777 0.4847 0.5278 0.114 Uiso 1 1 calc R . .
H25C H 0.7232 0.4293 0.4638 0.114 Uiso 1 1 calc R . .
C26 C 0.0233(8) 0.6963(3) -0.1301(7) 0.071(2) Uani 1 1 d . . .
H26A H -0.0375 0.6877 -0.0671 0.106 Uiso 1 1 calc R . .
H26B H -0.0482 0.6929 -0.2170 0.106 Uiso 1 1 calc R . .
H26C H 0.0629 0.7322 -0.1165 0.106 Uiso 1 1 calc R . .

loop_
_atom_site_aniso_label
_atom_site_aniso_U_11
_atom_site_aniso_U_22
_atom_site_aniso_U_33
_atom_site_aniso_U_23
_atom_site_aniso_U_13
_atom_site_aniso_U_12
O7 0.054(3) 0.103(4) 0.057(3) -0.021(3) 0.035(2) 0.005(3)
O6 0.051(3) 0.036(3) 0.069(3) 0.003(2) 0.005(2) 0.011(2)
O3 0.041(3) 0.084(4) 0.063(3) 0.033(3) 0.018(2) 0.001(3)
O5 0.066(3) 0.091(4) 0.051(3) 0.020(3) 0.035(3) 0.027(3)
C28 0.028(3) 0.038(3) 0.027(3) 0.003(3) 0.005(2) 0.004(3)
S1 0.0362(8) 0.0466(10) 0.0406(9) -0.0067(8) 0.0121(7) 0.0067(8)
O2 0.036(2) 0.065(3) 0.043(2) 0.015(2) 0.0130(19) 0.013(2)
O4 0.049(3) 0.068(3) 0.033(2) 0.011(2) 0.017(2) 0.025(2)
C13 0.035(3) 0.039(4) 0.037(3) -0.001(3) 0.008(3) 0.005(3)
C8 0.028(3) 0.038(4) 0.025(3) -0.001(3) 0.003(2) 0.002(3)
C15 0.028(3) 0.039(3) 0.031(3) 0.005(3) 0.005(2) 0.002(3)
C2 0.042(4) 0.032(3) 0.030(3) 0.004(3) 0.002(3) 0.002(3)
C14 0.030(3) 0.035(3) 0.029(3) 0.001(3) 0.004(3) -0.002(3)
O1 0.059(3) 0.082(4) 0.055(3) 0.040(3) 0.012(3) 0.017(3)
C7 0.039(4) 0.040(4) 0.029(3) 0.007(3) 0.007(3) 0.001(3)
C9 0.044(4) 0.038(4) 0.026(3) -0.002(3) 0.012(3) 0.001(3)
C1 0.051(4) 0.038(4) 0.029(3) 0.002(3) 0.007(3) 0.013(3)
C3 0.048(4) 0.042(4) 0.037(4) 0.002(3) 0.003(3) 0.001(3)
C16 0.034(3) 0.045(4) 0.034(3) 0.005(3) 0.010(3) 0.004(3)
C17 0.037(4) 0.036(4) 0.032(3) -0.002(3) 0.002(3) -0.009(3)
C19 0.034(3) 0.040(4) 0.032(3) -0.005(3) 0.007(3) -0.001(3)
C12 0.052(4) 0.054(4) 0.031(3) 0.004(3) 0.017(3) 0.006(3)
C18 0.045(4) 0.047(4) 0.030(3) 0.006(3) 0.016(3) 0.001(3)
C27 0.055(4) 0.049(4) 0.044(4) 0.013(3) 0.010(3) 0.005(3)
C5 0.067(5) 0.088(6) 0.045(4) 0.010(4) 0.015(4) 0.043(5)
C24 0.057(4) 0.049(4) 0.026(3) -0.002(3) 0.007(3) -0.005(3)
C6 0.054(4) 0.074(5) 0.045(4) 0.011(4) 0.016(3) 0.036(4)
C4 0.056(4) 0.050(4) 0.045(4) 0.010(3) -0.001(3) 0.023(3)
C22 0.037(4) 0.063(5) 0.079(5) 0.006(4) -0.001(4) -0.001(4)
C20 0.044(4) 0.049(4) 0.035(3) 0.009(3) 0.005(3) 0.002(3)
C21 0.039(4) 0.075(5) 0.064(5) 0.010(4) 0.009(3) -0.004(4)
C23 0.058(5) 0.052(5) 0.045(4) 0.011(3) -0.008(3) 0.006(4)
C25 0.069(5) 0.102(7) 0.055(5) 0.039(5) 0.013(4) 0.015(5)
C26 0.052(5) 0.105(7) 0.064(5) 0.025(5) 0.028(4) 0.030(5)

loop_
_geom_bond_atom_site_label_1
_geom_bond_atom_site_label_2
_geom_bond_distance
_geom_bond_site_symmetry_2
_geom_bond_publ_flag
O7 S1 1.431(4) . ?
O6 S1 1.433(4) . ?
O3 C7 1.216(7) . ?
O5 C12 1.203(6) . ?
C28 C8 1.496(7) . ?
C28 C7 1.529(8) . ?
C28 S1 1.845(6) . ?
S1 C19 1.764(6) . ?
O2 C15 1.361(6) . ?
O2 C26 1.425(7) . ?
O4 C9 1.375(6) . ?
O4 C12 1.370(7) . ?
C13 C18 1.392(8) . ?
C13 C14 1.407(7) . ?
C13 C12 1.467(8) . ?
C8 C9 1.347(7) . ?
C8 C14 1.469(7) . ?
C15 C16 1.365(7) . ?
C15 C14 1.426(7) . ?
C2 C3 1.401(8) . ?
C2 C1 1.410(8) . ?
C2 C7 1.471(8) . ?
O1 C3 1.355(7) . ?
O1 C25 1.426(7) . ?
C9 C1 1.463(8) . ?
C1 C6 1.398(8) . ?
C3 C4 1.384(8) . ?
C16 C17 1.390(7) . ?
C17 C18 1.369(8) . ?
C17 C27 1.511(8) . ?
C19 C20 1.381(8) . ?
C19 C24 1.388(8) . ?
C5 C6 1.374(9) . ?
C5 C4 1.369(9) . ?
C24 C23 1.385(9) . ?
C22 C21 1.364(9) . ?
C22 C23 1.368(9) . ?
C20 C21 1.379(8) . ?

loop_
_cod_related_entry_id
_cod_related_entry_database
_cod_related_entry_code
1 ChemSpider 9700582
